data_4031076
loop_
_publ_author_name
'Kaleta, Ji\<r\'i'
'Dron, Paul I.'
'Zhao, Ke'
'Shen, Yongqiang'
'C\'isa\<rov\'a, Ivana'
'Rogers, Charles T.'
'Michl, Josef'

_publ_section_title
;
 Arrays of Molecular Rotors with Triptycene Stoppers: Surface Inclusion in
 Hexagonal Tris(o-phenylenedioxy)cyclotriphosphazene.
;
_journal_issue 12
_journal_name_full 'The Journal of organic chemistry'
_journal_page_first 6173
_journal_page_last 6192
_journal_paper_doi 10.1021/acs.joc.5b00661
_journal_volume 80
_journal_year 2015
_chemical_compound_source 'synthesized by Dr. Jiri Kaleta'
_chemical_formula_moiety 'C26 H14 O2'
_chemical_formula_sum 'C26 H14 O2'
_chemical_formula_weight 358.37
_chemical_name_systematic
; 
 ? 
;
_space_group_IT_number 2
_symmetry_cell_setting triclinic
_symmetry_space_group_name_Hall '-P 1'
_symmetry_space_group_name_H-M 'P -1'
_atom_sites_solution_hydrogens geom
_atom_sites_solution_primary direct
_atom_sites_solution_secondary difmap
_audit_creation_method SHELXL-97
_cell_angle_alpha 69.782(11)
_cell_angle_beta 88.764(16)
_cell_angle_gamma 79.097(13)
_cell_formula_units_Z 2
_cell_length_a 8.8431(15)
_cell_length_b 9.2418(9)
_cell_length_c 11.8820(18)
_cell_measurement_reflns_used 3812
_cell_measurement_temperature 120(2)
_cell_measurement_theta_max 26.4
_cell_measurement_theta_min 3.0
_cell_volume 893.8(2)
_computing_cell_refinement
;
CrystalClear-SM Expert 2.0 r15 (Rigaku, 2011)
;
_computing_data_collection
;
CrystalClear-SM Expert 2.0 r15 (Rigaku, 2011)
;
_computing_data_reduction 'XDS (Kabsch, 2010)'
_computing_structure_refinement 'SHELXL-97 (Sheldrick, 1997)'
_computing_structure_solution 'SHELXS-97 (Sheldrick, 1990)'
_diffrn_ambient_temperature 120(2)
_diffrn_detector CCD
_diffrn_detector_area_resol_mean 28.5714
_diffrn_measured_fraction_theta_full 0.995
_diffrn_measured_fraction_theta_max 0.995
_diffrn_measurement_device
;
AFC11 (Right): Eulerian 3 circle
;
_diffrn_measurement_device_type
;
Rigaku Saturn724+ (2x2 bin mode)
;
_diffrn_measurement_method 'profile data from \w-scans'
_diffrn_measurement_specimen_support Fiber
_diffrn_radiation_monochromator Multilayer
_diffrn_radiation_type MoK\a
_diffrn_radiation_wavelength 0.71073
_diffrn_reflns_av_R_equivalents 0.0480
_diffrn_reflns_av_sigmaI/netI 0.0480
_diffrn_reflns_limit_h_max 10
_diffrn_reflns_limit_h_min -10
_diffrn_reflns_limit_k_max 11
_diffrn_reflns_limit_k_min -11
_diffrn_reflns_limit_l_max 14
_diffrn_reflns_limit_l_min -14
_diffrn_reflns_number 9938
_diffrn_reflns_theta_full 25.35
_diffrn_reflns_theta_max 25.35
_diffrn_reflns_theta_min 3.01
_diffrn_source 'Rotating Anode'
_diffrn_standards_number 0
_exptl_absorpt_coefficient_mu 0.083
_exptl_absorpt_correction_type none
_exptl_crystal_colour colourless
_exptl_crystal_density_diffrn 1.332
_exptl_crystal_density_method 'not measured'
_exptl_crystal_F_000 372
_exptl_crystal_size_max 0.30
_exptl_crystal_size_mid 0.25
_exptl_crystal_size_min 0.15
_refine_diff_density_max 0.306
_refine_diff_density_min -0.577
_refine_diff_density_rms 0.046
_refine_ls_extinction_method none
_refine_ls_goodness_of_fit_ref 1.044
_refine_ls_hydrogen_treatment constr
_refine_ls_matrix_type full
_refine_ls_number_parameters 271
_refine_ls_number_reflns 3255
_refine_ls_number_restraints 0
_refine_ls_restrained_S_all 1.044
_refine_ls_R_factor_all 0.0698
_refine_ls_R_factor_gt 0.0540
_refine_ls_shift/su_max 0.000
_refine_ls_shift/su_mean 0.000
_refine_ls_structure_factor_coef Fsqd
_refine_ls_weighting_details 'calc w=1/[\s^2^(Fo^2^)+(0.0841P)^2^+0.3059P] where P=(Fo^2^+2Fc^2^)/3'
_refine_ls_weighting_scheme calc
_refine_ls_wR_factor_gt 0.1445
_refine_ls_wR_factor_ref 0.1575
_reflns_number_gt 2510
_reflns_number_total 3255
_reflns_threshold_expression >2sigma(I)
_cod_data_source_file jo5b00661_si_002.cif
_cod_data_source_block JK436
_cod_depositor_comments
;
The following automatic conversions were performed:

'_symmetry_cell_setting' value 'Triclinic' changed to 'triclinic'
according to
/usr/data/users/saulius/crontab/automatic-downloads/rss-feeds/ACS/lib/dictionaries/cif_core.dic
dictionary named 'cif_core.dic' version 2.4.2 from 2011-04-26.

Automatic conversion script
Id: cif_fix_values 3271 2015-04-21 07:52:19Z andrius 

 Adding full bibliography for 4031076--4031079.cif.
;
_cod_original_sg_symbol_H-M P-1
_cod_database_code 4031076

loop_
_symmetry_equiv_pos_as_xyz
'x, y, z'
'-x, -y, -z'

loop_
_atom_site_label
_atom_site_type_symbol
_atom_site_fract_x
_atom_site_fract_y
_atom_site_fract_z
_atom_site_U_iso_or_equiv
_atom_site_adp_type
_atom_site_occupancy
_atom_site_symmetry_multiplicity
_atom_site_calc_flag
_atom_site_refinement_flags
O1A O 0.9047(4) -0.1381(4) 0.3822(3) 0.0501(8) Uani 0.50 1 d P
O1B O 0.9617(4) -0.0820(5) 0.4642(4) 0.0775(12) Uani 0.50 1 d P
O2B O -0.1437(5) 0.9888(4) 0.0669(3) 0.0623(10) Uani 0.50 1 d P
O2A O -0.2260(5) 0.9585(5) 0.1527(4) 0.0703(11) Uani 0.50 1 d P
C1 C 0.4631(2) 0.2880(2) 0.31559(17) 0.0308(4) Uani 1 1 d .
C2 C 0.4922(2) 0.4351(2) 0.21369(16) 0.0286(4) Uani 1 1 d .
C3 C 0.6296(2) 0.4555(2) 0.15871(17) 0.0331(4) Uani 1 1 d .
H3A H 0.7177 0.3730 0.1820 0.040 Uiso 1 1 calc R
C4 C 0.6382(2) 0.5975(2) 0.06908(17) 0.0366(5) Uani 1 1 d .
H4A H 0.7323 0.6126 0.0309 0.044 Uiso 1 1 calc R
C5 C 0.5092(2) 0.7173(2) 0.03541(17) 0.0377(5) Uani 1 1 d .
H5A H 0.5159 0.8148 -0.0251 0.045 Uiso 1 1 calc R
C6 C 0.3700(2) 0.6961(2) 0.08926(16) 0.0321(4) Uani 1 1 d .
H6A H 0.2815 0.7779 0.0653 0.038 Uiso 1 1 calc R
C7 C 0.36254(19) 0.5549(2) 0.17790(15) 0.0270(4) Uani 1 1 d .
C8 C 0.2181(2) 0.5120(2) 0.24634(16) 0.0290(4) Uani 1 1 d .
C9 C 0.1976(2) 0.3580(2) 0.23103(16) 0.0301(4) Uani 1 1 d .
C10 C 0.0662(2) 0.3328(2) 0.18518(18) 0.0374(5) Uani 1 1 d .
H10A H -0.0222 0.4145 0.1595 0.045 Uiso 1 1 calc R
C11 C 0.0652(3) 0.1862(3) 0.1771(2) 0.0472(6) Uani 1 1 d .
H11A H -0.0245 0.1673 0.1465 0.057 Uiso 1 1 calc R
C12 C 0.1949(3) 0.0680(3) 0.2138(2) 0.0498(6) Uani 1 1 d .
H12A H 0.1933 -0.0321 0.2089 0.060 Uiso 1 1 calc R
C13 C 0.3272(2) 0.0946(2) 0.25766(19) 0.0402(5) Uani 1 1 d .
H13A H 0.4166 0.0137 0.2810 0.048 Uiso 1 1 calc R
C14 C 0.3284(2) 0.2385(2) 0.26726(17) 0.0316(4) Uani 1 1 d .
C15 C 0.3972(2) 0.3476(2) 0.41655(16) 0.0296(4) Uani 1 1 d .
C16 C 0.4584(2) 0.2971(2) 0.53303(17) 0.0338(4) Uani 1 1 d .
H16A H 0.5495 0.2188 0.5576 0.041 Uiso 1 1 calc R
C17 C 0.3846(2) 0.3628(2) 0.61348(17) 0.0361(5) Uani 1 1 d .
H17A H 0.4247 0.3277 0.6940 0.043 Uiso 1 1 calc R
C18 C 0.2537(2) 0.4783(2) 0.57759(17) 0.0366(5) Uani 1 1 d .
H18A H 0.2042 0.5219 0.6336 0.044 Uiso 1 1 calc R
C19 C 0.1933(2) 0.5318(2) 0.45968(17) 0.0339(5) Uani 1 1 d .
H19A H 0.1038 0.6123 0.4346 0.041 Uiso 1 1 calc R
C20 C 0.2659(2) 0.4658(2) 0.38012(16) 0.0283(4) Uani 1 1 d .
C21 C 0.5991(2) 0.1620(2) 0.35561(18) 0.0355(5) Uani 1 1 d .
C22 C 0.7086(2) 0.0571(2) 0.39024(19) 0.0397(5) Uani 1 1 d .
C23 C 0.8380(3) -0.0752(3) 0.4315(2) 0.0476(6) Uani 1 1 d .
H23A H 0.7973 -0.1569 0.4979 0.057 Uiso 1 1 calc R
C24 C 0.0825(2) 0.6368(2) 0.20601(16) 0.0316(4) Uani 1 1 d .
C25 C -0.0270(2) 0.7418(2) 0.17048(18) 0.0361(5) Uani 1 1 d .
C26 C -0.1539(3) 0.8717(3) 0.1250(3) 0.0568(7) Uani 1 1 d .
H26A H -0.2242 0.8361 0.0796 0.068 Uiso 1 1 calc R

loop_
_atom_site_aniso_label
_atom_site_aniso_U_11
_atom_site_aniso_U_22
_atom_site_aniso_U_33
_atom_site_aniso_U_23
_atom_site_aniso_U_13
_atom_site_aniso_U_12
O1A 0.0484(18) 0.0422(17) 0.058(2) -0.0258(16) 0.0039(15) 0.0103(14)
O1B 0.050(2) 0.069(2) 0.115(3) -0.043(2) -0.032(2) 0.0102(18)
O2B 0.084(3) 0.0299(19) 0.060(2) -0.0043(17) -0.023(2) 0.0007(17)
O2A 0.069(2) 0.072(3) 0.055(2) -0.028(2) -0.0068(19) 0.031(2)
C1 0.0316(10) 0.0271(9) 0.0314(10) -0.0077(8) -0.0007(8) -0.0045(8)
C2 0.0323(9) 0.0298(9) 0.0260(9) -0.0120(8) 0.0018(7) -0.0073(8)
C3 0.0287(9) 0.0430(11) 0.0330(10) -0.0200(9) 0.0040(8) -0.0074(8)
C4 0.0356(10) 0.0503(12) 0.0293(10) -0.0165(9) 0.0080(8) -0.0165(9)
C5 0.0458(11) 0.0415(11) 0.0261(10) -0.0067(9) 0.0047(8) -0.0195(9)
C6 0.0385(10) 0.0319(10) 0.0257(10) -0.0088(8) -0.0006(8) -0.0086(8)
C7 0.0289(9) 0.0302(9) 0.0234(9) -0.0101(8) 0.0022(7) -0.0080(7)
C8 0.0285(9) 0.0313(10) 0.0258(9) -0.0082(8) 0.0008(7) -0.0059(8)
C9 0.0327(10) 0.0317(10) 0.0252(9) -0.0069(8) 0.0039(7) -0.0109(8)
C10 0.0329(10) 0.0421(11) 0.0373(11) -0.0111(9) 0.0016(8) -0.0129(8)
C11 0.0455(12) 0.0496(13) 0.0535(14) -0.0191(11) -0.0010(10) -0.0232(10)
C12 0.0610(14) 0.0363(11) 0.0569(15) -0.0156(11) -0.0038(11) -0.0210(11)
C13 0.0480(12) 0.0278(10) 0.0425(12) -0.0080(9) -0.0031(9) -0.0091(9)
C14 0.0330(10) 0.0306(10) 0.0298(10) -0.0070(8) 0.0022(8) -0.0094(8)
C15 0.0302(9) 0.0286(9) 0.0288(10) -0.0059(8) 0.0023(7) -0.0104(8)
C16 0.0371(10) 0.0292(10) 0.0314(10) -0.0034(8) -0.0030(8) -0.0107(8)
C17 0.0440(11) 0.0395(11) 0.0260(10) -0.0070(8) -0.0010(8) -0.0191(9)
C18 0.0395(11) 0.0468(12) 0.0289(10) -0.0154(9) 0.0079(8) -0.0181(9)
C19 0.0277(9) 0.0394(11) 0.0356(11) -0.0128(9) 0.0049(8) -0.0095(8)
C20 0.0278(9) 0.0318(9) 0.0251(9) -0.0072(8) 0.0024(7) -0.0102(7)
C21 0.0377(11) 0.0310(10) 0.0383(11) -0.0123(9) -0.0003(8) -0.0071(9)
C22 0.0404(11) 0.0322(11) 0.0453(12) -0.0129(9) -0.0029(9) -0.0047(9)
C23 0.0347(12) 0.0325(11) 0.0668(16) -0.0051(11) -0.0058(11) -0.0078(9)
C24 0.0287(10) 0.0374(11) 0.0306(10) -0.0134(8) 0.0015(8) -0.0079(8)
C25 0.0327(10) 0.0366(11) 0.0406(11) -0.0150(9) -0.0006(8) -0.0068(9)
C26 0.0417(13) 0.0367(14) 0.093(2) -0.0255(15) -0.0141(13) -0.0019(11)

loop_
_atom_type_symbol
_atom_type_description
_atom_type_scat_dispersion_real
_atom_type_scat_dispersion_imag
_atom_type_scat_source
C C 0.0033 0.0016 'International Tables Vol C Tables 4.2.6.8 and 6.1.1.4'
H H 0.0000 0.0000 'International Tables Vol C Tables 4.2.6.8 and 6.1.1.4'
O O 0.0106 0.0060 'International Tables Vol C Tables 4.2.6.8 and 6.1.1.4'

loop_
_geom_angle_atom_site_label_1
_geom_angle_atom_site_label_2
_geom_angle_atom_site_label_3
_geom_angle
C23 O1A O1B 54.0(2)
C23 O1B O1A 48.0(2)
C26 O2B O2A 54.7(3)
C26 O2A O2B 56.0(3)
C21 C1 C2 114.00(15)
C21 C1 C14 113.11(15)
C2 C1 C14 105.00(14)
C21 C1 C15 113.05(15)
C2 C1 C15 105.16(14)
C14 C1 C15 105.70(14)
C3 C2 C7 120.22(17)
C3 C2 C1 126.44(17)
C7 C2 C1 113.34(15)
C2 C3 C4 119.47(18)
C5 C4 C3 119.96(17)
C4 C5 C6 120.65(18)
C7 C6 C5 119.01(18)
C6 C7 C2 120.67(16)
C6 C7 C8 125.67(16)
C2 C7 C8 113.65(15)
C24 C8 C9 113.23(15)
C24 C8 C7 113.06(15)
C9 C8 C7 105.45(14)
C24 C8 C20 114.00(15)
C9 C8 C20 105.13(14)
C7 C8 C20 105.14(14)
C10 C9 C14 120.46(17)
C10 C9 C8 125.95(17)
C14 C9 C8 113.59(15)
C9 C10 C11 119.19(19)
C12 C11 C10 120.10(19)
C11 C12 C13 120.5(2)
C14 C13 C12 119.7(2)
C13 C14 C9 119.99(17)
C13 C14 C1 126.89(18)
C9 C14 C1 113.12(16)
C16 C15 C20 120.18(17)
C16 C15 C1 126.19(16)
C20 C15 C1 113.61(15)
C15 C16 C17 119.06(18)
C18 C17 C16 120.63(17)
C17 C18 C19 120.53(18)
C20 C19 C18 118.82(18)
C19 C20 C15 120.75(17)
C19 C20 C8 126.12(16)
C15 C20 C8 113.11(15)
C22 C21 C1 178.6(2)
C21 C22 C23 177.5(2)
O1A C23 O1B 78.0(3)
O1A C23 C22 129.3(3)
O1B C23 C22 130.9(3)
C25 C24 C8 178.3(2)
C24 C25 C26 177.6(2)
O2A C26 O2B 69.3(3)
O2A C26 C25 139.9(3)
O2B C26 C25 124.8(3)

loop_
_geom_bond_atom_site_label_1
_geom_bond_atom_site_label_2
_geom_bond_distance
O1A C23 1.058(3)
O1A O1B 1.393(5)
O1B C23 1.152(4)
O2B C26 1.084(4)
O2B O2A 1.222(5)
O2A C26 1.066(4)
C1 C21 1.463(3)
C1 C2 1.537(3)
C1 C14 1.541(3)
C1 C15 1.545(3)
C2 C3 1.381(3)
C2 C7 1.391(2)
C3 C4 1.390(3)
C4 C5 1.387(3)
C5 C6 1.390(3)
C6 C7 1.377(3)
C7 C8 1.540(2)
C8 C24 1.455(3)
C8 C9 1.540(3)
C8 C20 1.542(2)
C9 C10 1.385(3)
C9 C14 1.397(3)
C10 C11 1.392(3)
C11 C12 1.385(3)
C12 C13 1.387(3)
C13 C14 1.376(3)
C15 C16 1.384(3)
C15 C20 1.394(3)
C16 C17 1.390(3)
C17 C18 1.379(3)
C18 C19 1.395(3)
C19 C20 1.379(3)
C21 C22 1.197(3)
C22 C23 1.458(3)
C24 C25 1.199(3)
C25 C26 1.435(3)
